data_7201922
loop_
_publ_author_name
'He, Cheng'
'Zhang, Bingguang'
'Xie, Lixia'
'Liu, Yang'
'Duan, Chunying'

_publ_section_title
;
 Stereoselective association of ferrocene-contained molecular clips in
 coordination polymers
;
_journal_issue 6
_journal_name_full CrystEngComm
_journal_page_first 759
_journal_paper_doi 10.1039/b719509e
_journal_volume 10
_journal_year 2008
_chemical_formula_sum 'C22 H26 Fe N6 O4 Zn'
_chemical_formula_weight 559.71
_chemical_name_systematic
;
?
;
_space_group_IT_number 19
_symmetry_cell_setting orthorhombic
_symmetry_space_group_name_Hall 'P 2ac 2ab'
_symmetry_space_group_name_H-M 'P 21 21 21'
_atom_sites_solution_hydrogens geom
_atom_sites_solution_primary direct
_atom_sites_solution_secondary difmap
_audit_creation_method SHELXL-97
_cell_angle_alpha 90.00
_cell_angle_beta 90.00
_cell_angle_gamma 90.00
_cell_formula_units_Z 4
_cell_length_a 11.0485(3)
_cell_length_b 12.9858(4)
_cell_length_c 16.8845(5)
_cell_measurement_temperature 293(2)
_cell_volume 2422.48(12)
_computing_cell_refinement 'Bruker SMART'
_computing_data_collection 'Bruker SMART'
_computing_data_reduction 'Bruker SAINT'
_computing_molecular_graphics 'Bruker SHELXTL'
_computing_publication_material 'Bruker SHELXTL'
_computing_structure_refinement 'Bruker SHELXTL'
_computing_structure_solution 'Bruker SHELXTL'
_diffrn_ambient_temperature 293(2)
_diffrn_measured_fraction_theta_full 0.991
_diffrn_measured_fraction_theta_max 0.991
_diffrn_measurement_device_type 'CCD area detector'
_diffrn_measurement_method 'phi and omega scans'
_diffrn_radiation_monochromator graphite
_diffrn_radiation_source 'fine-focus sealed tube'
_diffrn_radiation_type MoK\a
_diffrn_radiation_wavelength 0.71073
_diffrn_reflns_av_R_equivalents 0.0684
_diffrn_reflns_av_sigmaI/netI 0.0518
_diffrn_reflns_limit_h_max 13
_diffrn_reflns_limit_h_min -13
_diffrn_reflns_limit_k_max 15
_diffrn_reflns_limit_k_min -15
_diffrn_reflns_limit_l_max 20
_diffrn_reflns_limit_l_min -20
_diffrn_reflns_number 17836
_diffrn_reflns_theta_full 25.51
_diffrn_reflns_theta_max 25.51
_diffrn_reflns_theta_min 1.98
_exptl_absorpt_coefficient_mu 1.629
_exptl_absorpt_correction_T_max 0.2790
_exptl_absorpt_correction_T_min 0.2236
_exptl_absorpt_correction_type empirical
_exptl_crystal_colour yellow
_exptl_crystal_density_diffrn 1.535
_exptl_crystal_density_method 'not measured'
_exptl_crystal_description block
_exptl_crystal_F_000 1152
_exptl_crystal_size_max 0.20
_exptl_crystal_size_mid 0.20
_exptl_crystal_size_min 0.20
_refine_diff_density_max 0.338
_refine_diff_density_min -0.177
_refine_diff_density_rms 0.048
_refine_ls_abs_structure_details 'Flack H D (1983), Acta Cryst. A39, 876-881'
_refine_ls_abs_structure_Flack -0.015(11)
_refine_ls_extinction_method none
_refine_ls_goodness_of_fit_ref 1.009
_refine_ls_hydrogen_treatment mixed
_refine_ls_matrix_type full
_refine_ls_number_parameters 307
_refine_ls_number_reflns 4467
_refine_ls_number_restraints 0
_refine_ls_restrained_S_all 1.009
_refine_ls_R_factor_all 0.0383
_refine_ls_R_factor_gt 0.0297
_refine_ls_shift/su_max 0.000
_refine_ls_shift/su_mean 0.000
_refine_ls_structure_factor_coef Fsqd
_refine_ls_weighting_details 'calc w=1/[\s^2^(Fo^2^)+(0.0169P)^2^+0.0000P] where P=(Fo^2^+2Fc^2^)/3'
_refine_ls_weighting_scheme calc
_refine_ls_wR_factor_gt 0.0579
_refine_ls_wR_factor_ref 0.0596
_reflns_number_gt 3786
_reflns_number_total 4467
_reflns_threshold_expression >2sigma(I)
_cod_data_source_file b719509e.txt
_cod_data_source_block complex1'
_cod_depositor_comments
;
The following automatic conversions were performed:
'_symmetry_cell_setting' value 'Orthorhombic' changed to 'orthorhombic'
according to '/home/saulius/struct/CIF-dictionaries/cif_core.dic'
dictionary named 'cif_core.dic' version 2.4.1 from 2010-06-29.

Automatic conversion script
Id: cif_fix_enum 1527 2010-12-29 10:47:43Z saulius 
;
_cod_original_sg_symbol_H-M 'P2(1)2(1)2(1) '
_cod_database_code 7201922

loop_
_symmetry_equiv_pos_as_xyz
'x, y, z'
'-x+1/2, -y, z+1/2'
'-x, y+1/2, -z+1/2'
'x+1/2, -y+1/2, -z'

loop_
_atom_site_label
_atom_site_type_symbol
_atom_site_fract_x
_atom_site_fract_y
_atom_site_fract_z
_atom_site_U_iso_or_equiv
_atom_site_adp_type
_atom_site_occupancy
_atom_site_symmetry_multiplicity
_atom_site_calc_flag
_atom_site_refinement_flags
_atom_site_disorder_assembly
_atom_site_disorder_group
Zn1 Zn 0.63338(3) 0.15591(3) 0.03024(2) 0.04006(10) Uani 1 1 d . . .
Fe1 Fe 1.23371(4) 0.18644(3) 0.32537(3) 0.04243(13) Uani 1 1 d . . .
N1 N 1.2441(2) 0.36740(18) 0.06388(13) 0.0405(6) Uani 1 1 d . . .
N2 N 1.3226(3) 0.4404(2) 0.17223(17) 0.0557(8) Uani 1 1 d . . .
N3 N 1.3625(2) 0.34231(18) 0.16398(14) 0.0408(6) Uani 1 1 d . . .
N4 N 0.8721(2) 0.21340(18) 0.21401(15) 0.0434(6) Uani 1 1 d . . .
N5 N 0.7982(2) 0.1483(2) 0.25406(16) 0.0526(7) Uani 1 1 d . . .
N6 N 0.7353(2) 0.16731(19) 0.12908(14) 0.0399(6) Uani 1 1 d . . .
C1 C 1.2511(3) 0.4522(2) 0.1106(2) 0.0547(9) Uani 1 1 d . . .
H1A H 1.2094 0.5128 0.1001 0.066 Uiso 1 1 calc R . .
C2 C 1.3159(3) 0.3008(2) 0.09879(17) 0.0400(7) Uani 1 1 d . . .
H2A H 1.3317 0.2345 0.0806 0.048 Uiso 1 1 calc R . .
C3 C 1.4432(3) 0.2946(2) 0.22209(18) 0.0443(8) Uani 1 1 d . . .
H3A H 1.4672 0.2271 0.2014 0.053 Uiso 1 1 calc R . .
C4 C 1.5565(3) 0.3592(3) 0.2299(2) 0.0530(9) Uani 1 1 d . . .
H4A H 1.5933 0.3673 0.1788 0.079 Uiso 1 1 calc R . .
H4B H 1.6122 0.3257 0.2651 0.079 Uiso 1 1 calc R . .
H4C H 1.5358 0.4256 0.2509 0.079 Uiso 1 1 calc R . .
C5 C 1.3795(3) 0.2773(2) 0.29923(18) 0.0458(8) Uani 1 1 d . . .
C6 C 1.4135(3) 0.1971(3) 0.3530(2) 0.0582(10) Uani 1 1 d . . .
H6A H 1.4754 0.1442 0.3440 0.070 Uiso 1 1 calc R . .
C7 C 1.3406(4) 0.2088(3) 0.4224(2) 0.0708(12) Uani 1 1 d . . .
H7A H 1.3432 0.1645 0.4694 0.085 Uiso 1 1 calc R . .
C8 C 1.2625(4) 0.2942(3) 0.4114(2) 0.0664(11) Uani 1 1 d . . .
H8A H 1.2024 0.3197 0.4494 0.080 Uiso 1 1 calc R . .
C9 C 1.2877(3) 0.3366(3) 0.33626(19) 0.0515(9) Uani 1 1 d . . .
H9A H 1.2467 0.3961 0.3128 0.062 Uiso 1 1 calc R . .
C10 C 1.0710(3) 0.1152(2) 0.3433(2) 0.0459(8) Uani 1 1 d . . .
H10A H 1.0189 0.1239 0.3898 0.055 Uiso 1 1 calc R . .
C11 C 1.1629(3) 0.0417(2) 0.3353(2) 0.0590(10) Uani 1 1 d . . .
H11A H 1.1857 -0.0100 0.3748 0.071 Uiso 1 1 calc R . .
C12 C 1.2170(3) 0.0555(3) 0.2613(2) 0.0616(10) Uani 1 1 d . . .
H12A H 1.2838 0.0146 0.2397 0.074 Uiso 1 1 calc R . .
C13 C 1.1571(3) 0.1366(3) 0.22231(19) 0.0487(8) Uani 1 1 d . . .
H13A H 1.1759 0.1624 0.1692 0.058 Uiso 1 1 calc R . .
C14 C 1.0669(3) 0.1759(2) 0.27341(19) 0.0379(7) Uani 1 1 d . . .
C15 C 0.9796(3) 0.2594(3) 0.2534(2) 0.0505(9) Uani 1 1 d . . .
H15A H 1.0188 0.3059 0.2156 0.061 Uiso 1 1 calc R . .
C16 C 0.9391(4) 0.3221(4) 0.3231(3) 0.1063(17) Uani 1 1 d . . .
H16A H 0.8843 0.3747 0.3056 0.159 Uiso 1 1 calc R . .
H16B H 1.0082 0.3534 0.3478 0.159 Uiso 1 1 calc R . .
H16C H 0.8989 0.2782 0.3606 0.159 Uiso 1 1 calc R . .
C17 C 0.7179(3) 0.1228(2) 0.20071(18) 0.0467(8) Uani 1 1 d . . .
H17A H 0.6542 0.0780 0.2111 0.056 Uiso 1 1 calc R . .
C18 C 0.8341(3) 0.2243(2) 0.14007(19) 0.0434(8) Uani 1 1 d . . .
H18A H 0.8707 0.2653 0.1018 0.052 Uiso 1 1 calc R . .
O3 O 0.53866(18) 0.27727(16) 0.00157(13) 0.0508(6) Uani 1 1 d . . .
C21 C 0.6000(3) 0.3601(2) 0.00041(19) 0.0463(8) Uani 1 1 d . . .
O1 O 0.5417(2) 0.02832(17) 0.01319(15) 0.0617(7) Uani 1 1 d . . .
O2 O 0.4600(2) 0.07584(18) 0.12508(15) 0.0635(7) Uani 1 1 d . . .
C19 C 0.4660(3) 0.0171(3) 0.0685(2) 0.0436(8) Uani 1 1 d . . .
O4 O 0.7087(2) 0.36469(17) 0.01615(15) 0.0619(7) Uani 1 1 d . . .
C22 C 0.5326(3) 0.4570(2) -0.0214(3) 0.0736(12) Uani 1 1 d . . .
H22A H 0.5871 0.5145 -0.0202 0.110 Uiso 1 1 calc R . .
H22B H 0.4681 0.4682 0.0157 0.110 Uiso 1 1 calc R . .
H22C H 0.4995 0.4499 -0.0737 0.110 Uiso 1 1 calc R . .
C20 C 0.3827(3) -0.0735(2) 0.0623(2) 0.0587(10) Uani 1 1 d . . .
H20A H 0.3296 -0.0748 0.1072 0.088 Uiso 1 1 calc R . .
H20B H 0.4295 -0.1358 0.0609 0.088 Uiso 1 1 calc R . .
H20C H 0.3357 -0.0681 0.0146 0.088 Uiso 1 1 calc R . .

loop_
_atom_site_aniso_label
_atom_site_aniso_U_11
_atom_site_aniso_U_22
_atom_site_aniso_U_33
_atom_site_aniso_U_23
_atom_site_aniso_U_13
_atom_site_aniso_U_12
Zn1 0.0387(2) 0.0489(2) 0.03259(19) 0.00017(17) -0.00099(18) -0.00223(17)
Fe1 0.0353(3) 0.0509(3) 0.0411(3) 0.0027(2) -0.0068(2) -0.0029(2)
N1 0.0404(15) 0.0453(15) 0.0357(14) -0.0005(12) -0.0031(13) 0.0059(13)
N2 0.070(2) 0.0494(17) 0.0474(17) -0.0120(14) -0.0150(17) 0.0067(14)
N3 0.0402(14) 0.0424(14) 0.0398(14) -0.0010(13) -0.0046(13) 0.0021(13)
N4 0.0386(15) 0.0474(15) 0.0442(16) 0.0082(13) -0.0118(15) -0.0012(14)
N5 0.0493(17) 0.0656(18) 0.0429(17) 0.0147(15) -0.0113(14) -0.0090(15)
N6 0.0343(14) 0.0471(15) 0.0381(15) 0.0018(12) -0.0029(12) -0.0011(14)
C1 0.065(2) 0.0470(19) 0.052(2) -0.0013(17) -0.010(2) 0.0140(19)
C2 0.0356(17) 0.0476(18) 0.0366(19) -0.0032(15) 0.0059(15) -0.0009(15)
C3 0.0422(19) 0.0477(19) 0.043(2) -0.0016(16) -0.0093(16) 0.0003(16)
C4 0.045(2) 0.065(2) 0.049(2) -0.0056(18) -0.0014(17) -0.0056(18)
C5 0.0379(19) 0.059(2) 0.040(2) 0.0018(16) -0.0106(17) -0.0128(17)
C6 0.0425(19) 0.077(2) 0.055(2) 0.019(2) -0.0178(18) -0.0107(19)
C7 0.064(3) 0.105(3) 0.044(2) 0.022(2) -0.019(2) -0.027(2)
C8 0.066(3) 0.081(3) 0.052(2) -0.017(2) 0.006(2) -0.023(2)
C9 0.056(2) 0.052(2) 0.046(2) -0.0082(18) -0.0060(18) -0.0157(18)
C10 0.0409(19) 0.054(2) 0.043(2) 0.0046(16) -0.0044(16) -0.0110(17)
C11 0.049(2) 0.0423(19) 0.085(3) 0.011(2) -0.017(2) -0.0011(17)
C12 0.042(2) 0.059(2) 0.084(3) -0.023(2) -0.006(2) 0.0073(18)
C13 0.042(2) 0.062(2) 0.0418(19) -0.0077(16) -0.0028(17) -0.0143(17)
C14 0.0333(16) 0.0377(18) 0.0426(19) -0.0004(15) -0.0090(14) 0.0003(14)
C15 0.049(2) 0.047(2) 0.055(2) 0.0013(17) -0.0186(18) -0.0002(17)
C16 0.092(3) 0.099(3) 0.128(4) -0.053(3) -0.054(3) 0.042(3)
C17 0.040(2) 0.053(2) 0.046(2) 0.0119(16) -0.0029(17) -0.0070(16)
C18 0.043(2) 0.0508(19) 0.0368(19) 0.0072(15) -0.0025(16) -0.0045(16)
O3 0.0434(14) 0.0463(13) 0.0627(16) 0.0090(11) -0.0040(12) -0.0029(11)
C21 0.052(2) 0.048(2) 0.0392(19) 0.0023(15) 0.0070(16) 0.0037(17)
O1 0.0608(17) 0.0668(15) 0.0576(17) -0.0026(13) 0.0110(14) -0.0176(13)
O2 0.0672(16) 0.0610(15) 0.0624(17) -0.0190(13) -0.0028(14) -0.0061(13)
C19 0.040(2) 0.0453(19) 0.045(2) 0.0012(16) -0.0057(17) 0.0007(16)
O4 0.0488(15) 0.0684(15) 0.0686(17) 0.0007(13) -0.0053(13) -0.0085(12)
C22 0.072(3) 0.049(2) 0.100(3) 0.013(2) 0.004(3) -0.0005(19)
C20 0.066(2) 0.064(2) 0.047(2) 0.0000(17) -0.0014(19) -0.025(2)

loop_
_atom_type_symbol
_atom_type_description
_atom_type_scat_dispersion_real
_atom_type_scat_dispersion_imag
_atom_type_scat_source
C C 0.0033 0.0016 'International Tables Vol C Tables 4.2.6.8 and 6.1.1.4'
H H 0.0000 0.0000 'International Tables Vol C Tables 4.2.6.8 and 6.1.1.4'
N N 0.0061 0.0033 'International Tables Vol C Tables 4.2.6.8 and 6.1.1.4'
O O 0.0106 0.0060 'International Tables Vol C Tables 4.2.6.8 and 6.1.1.4'
Fe Fe 0.3463 0.8444 'International Tables Vol C Tables 4.2.6.8 and 6.1.1.4'
Zn Zn 0.2839 1.4301 'International Tables Vol C Tables 4.2.6.8 and 6.1.1.4'

loop_
_geom_angle_atom_site_label_1
_geom_angle_atom_site_label_2
_geom_angle_atom_site_label_3
_geom_angle
_geom_angle_site_symmetry_1
_geom_angle_site_symmetry_3
_geom_angle_publ_flag
O3 Zn1 O1 111.60(9) . . ?
O3 Zn1 N6 116.40(10) . . ?
O1 Zn1 N6 118.10(10) . . ?
O3 Zn1 N1 104.44(9) . 4_455 ?
O1 Zn1 N1 94.04(10) . 4_455 ?
N6 Zn1 N1 108.81(9) . 4_455 ?
C12 Fe1 C7 126.98(17) . . ?
C12 Fe1 C13 40.51(13) . . ?
C7 Fe1 C13 165.94(16) . . ?
C12 Fe1 C8 166.01(17) . . ?
C7 Fe1 C8 40.64(15) . . ?
C13 Fe1 C8 152.70(16) . . ?
C12 Fe1 C11 40.17(15) . . ?
C7 Fe1 C11 106.67(15) . . ?
C13 Fe1 C11 67.60(14) . . ?
C8 Fe1 C11 129.20(15) . . ?
C12 Fe1 C10 67.59(14) . . ?
C7 Fe1 C10 117.02(14) . . ?
C13 Fe1 C10 67.54(13) . . ?
C8 Fe1 C10 109.99(15) . . ?
C11 Fe1 C10 40.05(12) . . ?
C12 Fe1 C5 116.18(15) . . ?
C7 Fe1 C5 68.62(14) . . ?
C13 Fe1 C5 109.01(12) . . ?
C8 Fe1 C5 68.62(14) . . ?
C11 Fe1 C5 148.25(15) . . ?
C10 Fe1 C5 170.32(13) . . ?
C12 Fe1 C14 68.43(13) . . ?
C7 Fe1 C14 151.07(15) . . ?
C13 Fe1 C14 40.47(12) . . ?
C8 Fe1 C14 119.42(15) . . ?
C11 Fe1 C14 68.18(13) . . ?
C10 Fe1 C14 40.62(12) . . ?
C5 Fe1 C14 130.98(12) . . ?
C12 Fe1 C6 105.50(16) . . ?
C7 Fe1 C6 41.00(14) . . ?
C13 Fe1 C6 128.23(14) . . ?
C8 Fe1 C6 68.92(16) . . ?
C11 Fe1 C6 114.57(14) . . ?
C10 Fe1 C6 148.32(14) . . ?
C5 Fe1 C6 40.98(12) . . ?
C14 Fe1 C6 167.78(14) . . ?
C12 Fe1 C9 151.01(16) . . ?
C7 Fe1 C9 67.91(15) . . ?
C13 Fe1 C9 119.97(13) . . ?
C8 Fe1 C9 40.36(12) . . ?
C11 Fe1 C9 168.68(16) . . ?
C10 Fe1 C9 132.37(14) . . ?
C5 Fe1 C9 40.57(12) . . ?
C14 Fe1 C9 111.39(13) . . ?
C6 Fe1 C9 68.42(14) . . ?
C2 N1 C1 103.8(3) . . ?
C2 N1 Zn1 128.1(2) . 4 ?
C1 N1 Zn1 127.7(2) . 4 ?
C1 N2 N3 102.9(2) . . ?
C2 N3 N2 109.9(2) . . ?
C2 N3 C3 128.3(3) . . ?
N2 N3 C3 121.8(2) . . ?
C18 N4 N5 110.2(3) . . ?
C18 N4 C15 129.2(3) . . ?
N5 N4 C15 120.6(3) . . ?
C17 N5 N4 102.9(3) . . ?
C18 N6 C17 103.2(3) . . ?
C18 N6 Zn1 127.8(2) . . ?
C17 N6 Zn1 128.9(2) . . ?
N2 C1 N1 113.6(3) . . ?
N2 C1 H1A 123.2 . . ?
N1 C1 H1A 123.2 . . ?
N1 C2 N3 109.8(3) . . ?
N1 C2 H2A 125.1 . . ?
N3 C2 H2A 125.1 . . ?
N3 C3 C5 111.1(2) . . ?
N3 C3 C4 109.2(3) . . ?
C5 C3 C4 113.3(3) . . ?
N3 C3 H3A 107.7 . . ?
C5 C3 H3A 107.7 . . ?
C4 C3 H3A 107.7 . . ?
C3 C4 H4A 109.5 . . ?
C3 C4 H4B 109.5 . . ?
H4A C4 H4B 109.5 . . ?
C3 C4 H4C 109.5 . . ?
H4A C4 H4C 109.5 . . ?
H4B C4 H4C 109.5 . . ?
C9 C5 C6 107.6(3) . . ?
C9 C5 C3 129.7(3) . . ?
C6 C5 C3 122.5(3) . . ?
C9 C5 Fe1 69.78(18) . . ?
C6 C5 Fe1 69.53(18) . . ?
C3 C5 Fe1 130.1(2) . . ?
C7 C6 C5 107.1(3) . . ?
C7 C6 Fe1 69.30(19) . . ?
C5 C6 Fe1 69.49(18) . . ?
C7 C6 H6A 126.4 . . ?
C5 C6 H6A 126.4 . . ?
Fe1 C6 H6A 126.4 . . ?
C8 C7 C6 108.6(3) . . ?
C8 C7 Fe1 69.8(2) . . ?
C6 C7 Fe1 69.70(19) . . ?
C8 C7 H7A 125.7 . . ?
C6 C7 H7A 125.7 . . ?
Fe1 C7 H7A 125.7 . . ?
C9 C8 C7 107.6(3) . . ?
C9 C8 Fe1 69.99(19) . . ?
C7 C8 Fe1 69.6(2) . . ?
C9 C8 H8A 126.2 . . ?
C7 C8 H8A 126.2 . . ?
Fe1 C8 H8A 126.2 . . ?
C8 C9 C5 109.0(3) . . ?
C8 C9 Fe1 69.65(19) . . ?
C5 C9 Fe1 69.65(18) . . ?
C8 C9 H9A 125.5 . . ?
C5 C9 H9A 125.5 . . ?
Fe1 C9 H9A 125.5 . . ?
C11 C10 C14 108.7(3) . . ?
C11 C10 Fe1 69.92(18) . . ?
C14 C10 Fe1 69.74(17) . . ?
C11 C10 H10A 125.6 . . ?
C14 C10 H10A 125.6 . . ?
Fe1 C10 H10A 125.6 . . ?
C12 C11 C10 108.1(3) . . ?
C12 C11 Fe1 69.2(2) . . ?
C10 C11 Fe1 70.03(18) . . ?
C12 C11 H11A 126.0 . . ?
C10 C11 H11A 126.0 . . ?
Fe1 C11 H11A 126.0 . . ?
C11 C12 C13 108.2(3) . . ?
C11 C12 Fe1 70.6(2) . . ?
C13 C12 Fe1 70.36(19) . . ?
C11 C12 H12A 125.9 . . ?
C13 C12 H12A 125.9 . . ?
Fe1 C12 H12A 125.9 . . ?
C12 C13 C14 108.4(3) . . ?
C12 C13 Fe1 69.13(19) . . ?
C14 C13 Fe1 69.96(17) . . ?
C12 C13 H13A 125.8 . . ?
C14 C13 H13A 125.8 . . ?
Fe1 C13 H13A 125.8 . . ?
C13 C14 C10 106.5(3) . . ?
C13 C14 C15 125.5(3) . . ?
C10 C14 C15 127.8(3) . . ?
C13 C14 Fe1 69.56(16) . . ?
C10 C14 Fe1 69.64(17) . . ?
C15 C14 Fe1 129.2(2) . . ?
N4 C15 C14 109.0(3) . . ?
N4 C15 C16 109.3(3) . . ?
C14 C15 C16 114.2(3) . . ?
N4 C15 H15A 108.0 . . ?
C14 C15 H15A 108.0 . . ?
C16 C15 H15A 108.0 . . ?
C15 C16 H16A 109.5 . . ?
C15 C16 H16B 109.5 . . ?
H16A C16 H16B 109.5 . . ?
C15 C16 H16C 109.5 . . ?
H16A C16 H16C 109.5 . . ?
H16B C16 H16C 109.5 . . ?
N5 C17 N6 114.3(3) . . ?
N5 C17 H17A 122.9 . . ?
N6 C17 H17A 122.9 . . ?
N4 C18 N6 109.4(3) . . ?
N4 C18 H18A 125.3 . . ?
N6 C18 H18A 125.3 . . ?
C21 O3 Zn1 113.62(19) . . ?
O4 C21 O3 123.9(3) . . ?
O4 C21 C22 119.7(3) . . ?
O3 C21 C22 116.5(3) . . ?
C19 O1 Zn1 109.3(2) . . ?
O2 C19 O1 122.8(3) . . ?
O2 C19 C20 120.7(3) . . ?
O1 C19 C20 116.5(3) . . ?
C21 C22 H22A 109.5 . . ?
C21 C22 H22B 109.5 . . ?
H22A C22 H22B 109.5 . . ?
C21 C22 H22C 109.5 . . ?
H22A C22 H22C 109.5 . . ?
H22B C22 H22C 109.5 . . ?
C19 C20 H20A 109.5 . . ?
C19 C20 H20B 109.5 . . ?
H20A C20 H20B 109.5 . . ?
C19 C20 H20C 109.5 . . ?
H20A C20 H20C 109.5 . . ?
H20B C20 H20C 109.5 . . ?

loop_
_geom_bond_atom_site_label_1
_geom_bond_atom_site_label_2
_geom_bond_distance
_geom_bond_site_symmetry_2
_geom_bond_publ_flag
Zn1 O3 1.953(2) . ?
Zn1 O1 1.963(2) . ?
Zn1 N6 2.018(2) . ?
Zn1 N1 2.028(2) 4_455 ?
Fe1 C12 2.024(3) . ?
Fe1 C7 2.040(3) . ?
Fe1 C13 2.040(3) . ?
Fe1 C8 2.042(3) . ?
Fe1 C11 2.043(3) . ?
Fe1 C10 2.044(3) . ?
Fe1 C5 2.045(3) . ?
Fe1 C14 2.046(3) . ?
Fe1 C6 2.046(3) . ?
Fe1 C9 2.047(3) . ?
N1 C2 1.313(4) . ?
N1 C1 1.357(4) . ?
N1 Zn1 2.028(2) 4 ?
N2 C1 1.314(4) . ?
N2 N3 1.356(3) . ?
N3 C2 1.330(3) . ?
N3 C3 1.463(4) . ?
N4 C18 1.325(4) . ?
N4 N5 1.356(3) . ?
N4 C15 1.487(4) . ?
N5 C17 1.307(4) . ?
N6 C18 1.332(4) . ?
N6 C17 1.354(4) . ?
C1 H1A 0.9300 . ?
C2 H2A 0.9300 . ?
C3 C5 1.498(4) . ?
C3 C4 1.512(4) . ?
C3 H3A 0.9800 . ?
C4 H4A 0.9600 . ?
C4 H4B 0.9600 . ?
C4 H4C 0.9600 . ?
C5 C9 1.419(4) . ?
C5 C6 1.432(4) . ?
C6 C7 1.431(5) . ?
C6 H6A 0.9800 . ?
C7 C8 1.418(5) . ?
C7 H7A 0.9800 . ?
C8 C9 1.411(4) . ?
C8 H8A 0.9800 . ?
C9 H9A 0.9800 . ?
C10 C11 1.400(4) . ?
C10 C14 1.420(4) . ?
C10 H10A 0.9800 . ?
C11 C12 1.397(5) . ?
C11 H11A 0.9800 . ?
C12 C13 1.407(4) . ?
C12 H12A 0.9800 . ?
C13 C14 1.413(4) . ?
C13 H13A 0.9800 . ?
C14 C15 1.490(4) . ?
C15 C16 1.499(5) . ?
C15 H15A 0.9800 . ?
C16 H16A 0.9600 . ?
C16 H16B 0.9600 . ?
C16 H16C 0.9600 . ?
C17 H17A 0.9300 . ?
C18 H18A 0.9300 . ?
O3 C21 1.272(3) . ?
C21 O4 1.232(4) . ?
C21 C22 1.508(4) . ?
O1 C19 1.262(4) . ?
O2 C19 1.225(4) . ?
C19 C20 1.497(4) . ?
C22 H22A 0.9600 . ?
C22 H22B 0.9600 . ?
C22 H22C 0.9600 . ?
C20 H20A 0.9600 . ?
C20 H20B 0.9600 . ?
C20 H20C 0.9600 . ?
